data_1507797
loop_
_publ_author_name
'Tranchemontagne, David J.'
'Park, Kyo Sung'
'Furukawa, Hiroyasu'
'Eckert, Juergen'
'Knobler, Carolyn B.'
'Yaghi, Omar M.'

_publ_section_title
;
 Hydrogen Storage in New Metal--Organic Frameworks
;
_journal_issue 24
_journal_name_full 'The Journal of Physical Chemistry C'
_journal_page_first 13143
_journal_paper_doi 10.1021/jp302356q
_journal_volume 116
_journal_year 2012
_chemical_formula_moiety 'C24 H12 Cu9 N12 O23'
_chemical_formula_sum 'C24 H12 Cu9 N12 O23'
_chemical_formula_weight 1408.41
_chemical_name_common mof325
_chemical_name_systematic
; 
 Cu3[(Cu3O)(PyC)3(NO3)]2.(DEF)18(NMP)3(H2O)8 
;
_space_group_IT_number 225
_symmetry_cell_setting cubic
_symmetry_space_group_name_Hall '-F 4 2 3'
_symmetry_space_group_name_H-M 'F m -3 m'
_atom_sites_solution_hydrogens geom
_atom_sites_solution_primary direct
_atom_sites_solution_secondary difmap
_audit_creation_method SHELXL-97
_cell_angle_alpha 90.00
_cell_angle_beta 90.00
_cell_angle_gamma 90.00
_cell_formula_units_Z 16
_cell_length_a 42.606(3)
_cell_length_b 42.606(3)
_cell_length_c 42.606(3)
_cell_measurement_reflns_used 999
_cell_measurement_temperature 258(2)
_cell_measurement_theta_max 20.6
_cell_measurement_theta_min 0.9
_cell_volume 77341(9)
_computing_cell_refinement 'Bruker SMART'
_computing_data_collection 'Bruker SMART'
_computing_data_reduction 'Bruker SAINT'
_computing_molecular_graphics 'Bruker SHELXTL'
_computing_publication_material 'Bruker SHELXTL'
_computing_structure_refinement 'SHELXL-97 (Sheldrick, 1997)'
_computing_structure_solution 'SHELXS-97 (Sheldrick, 1990)'
_diffrn_ambient_temperature 258(2)
_diffrn_measured_fraction_theta_full 1.000
_diffrn_measured_fraction_theta_max 1.000
_diffrn_measurement_device_type 'ccd area detector'
_diffrn_measurement_method 'phi and omega scans'
_diffrn_radiation_monochromator graphite
_diffrn_radiation_source 'fine-focus sealed tube'
_diffrn_radiation_type MoK\a
_diffrn_radiation_wavelength 0.71073
_diffrn_reflns_av_R_equivalents 0.2083
_diffrn_reflns_av_sigmaI/netI 0.0818
_diffrn_reflns_limit_h_max 38
_diffrn_reflns_limit_h_min -28
_diffrn_reflns_limit_k_max 35
_diffrn_reflns_limit_k_min -42
_diffrn_reflns_limit_l_max 27
_diffrn_reflns_limit_l_min -42
_diffrn_reflns_number 33974
_diffrn_reflns_theta_full 20.82
_diffrn_reflns_theta_max 20.82
_diffrn_reflns_theta_min 0.83
_exptl_absorpt_coefficient_mu 0.991
_exptl_absorpt_correction_T_max 0.8042
_exptl_absorpt_correction_T_min 0.7689
_exptl_absorpt_correction_type multi-scan
_exptl_absorpt_process_details 'Bruker SADABS'
_exptl_crystal_colour blue
_exptl_crystal_density_diffrn 0.484
_exptl_crystal_density_method 'not measured'
_exptl_crystal_description parallelepiped
_exptl_crystal_F_000 10960
_exptl_crystal_size_max 0.28
_exptl_crystal_size_mid 0.26
_exptl_crystal_size_min 0.23
_refine_diff_density_max 0.364
_refine_diff_density_min -0.849
_refine_diff_density_rms 0.047
_refine_ls_extinction_method none
_refine_ls_goodness_of_fit_ref 0.670
_refine_ls_hydrogen_treatment constr
_refine_ls_matrix_type full
_refine_ls_number_parameters 71
_refine_ls_number_reflns 2053
_refine_ls_number_restraints 0
_refine_ls_restrained_S_all 0.670
_refine_ls_R_factor_all 0.1251
_refine_ls_R_factor_gt 0.0573
_refine_ls_shift/su_max 0.000
_refine_ls_shift/su_mean 0.000
_refine_ls_structure_factor_coef Fsqd
_refine_ls_weighting_details 'calc w=1/[\s^2^(Fo^2^)+(0.2000P)^2^+0.0000P] where P=(Fo^2^+2Fc^2^)/3'
_refine_ls_weighting_scheme calc
_refine_ls_wR_factor_gt 0.1566
_refine_ls_wR_factor_ref 0.2157
_reflns_number_gt 1186
_reflns_number_total 2053
_reflns_threshold_expression >2sigma(I)
_cod_data_source_file jp302356q_si_002.cif
_cod_data_source_block mof-325
_cod_depositor_comments 'Adding full bibliography for 1507796--1507800.cif.'
_cod_original_cell_volume 77342(9)
_cod_original_sg_symbol_H-M Fm-3m
_cod_database_code 1507797

loop_
_symmetry_equiv_pos_as_xyz
'x, y, z'
'-x, -y, z'
'-x, y, -z'
'x, -y, -z'
'z, x, y'
'z, -x, -y'
'-z, -x, y'
'-z, x, -y'
'y, z, x'
'-y, z, -x'
'y, -z, -x'
'-y, -z, x'
'y, x, -z'
'-y, -x, -z'
'y, -x, z'
'-y, x, z'
'x, z, -y'
'-x, z, y'
'-x, -z, -y'
'x, -z, y'
'z, y, -x'
'z, -y, x'
'-z, y, x'
'-z, -y, -x'
'x, y+1/2, z+1/2'
'-x, -y+1/2, z+1/2'
'-x, y+1/2, -z+1/2'
'x, -y+1/2, -z+1/2'
'z, x+1/2, y+1/2'
'z, -x+1/2, -y+1/2'
'-z, -x+1/2, y+1/2'
'-z, x+1/2, -y+1/2'
'y, z+1/2, x+1/2'
'-y, z+1/2, -x+1/2'
'y, -z+1/2, -x+1/2'
'-y, -z+1/2, x+1/2'
'y, x+1/2, -z+1/2'
'-y, -x+1/2, -z+1/2'
'y, -x+1/2, z+1/2'
'-y, x+1/2, z+1/2'
'x, z+1/2, -y+1/2'
'-x, z+1/2, y+1/2'
'-x, -z+1/2, -y+1/2'
'x, -z+1/2, y+1/2'
'z, y+1/2, -x+1/2'
'z, -y+1/2, x+1/2'
'-z, y+1/2, x+1/2'
'-z, -y+1/2, -x+1/2'
'x+1/2, y, z+1/2'
'-x+1/2, -y, z+1/2'
'-x+1/2, y, -z+1/2'
'x+1/2, -y, -z+1/2'
'z+1/2, x, y+1/2'
'z+1/2, -x, -y+1/2'
'-z+1/2, -x, y+1/2'
'-z+1/2, x, -y+1/2'
'y+1/2, z, x+1/2'
'-y+1/2, z, -x+1/2'
'y+1/2, -z, -x+1/2'
'-y+1/2, -z, x+1/2'
'y+1/2, x, -z+1/2'
'-y+1/2, -x, -z+1/2'
'y+1/2, -x, z+1/2'
'-y+1/2, x, z+1/2'
'x+1/2, z, -y+1/2'
'-x+1/2, z, y+1/2'
'-x+1/2, -z, -y+1/2'
'x+1/2, -z, y+1/2'
'z+1/2, y, -x+1/2'
'z+1/2, -y, x+1/2'
'-z+1/2, y, x+1/2'
'-z+1/2, -y, -x+1/2'
'x+1/2, y+1/2, z'
'-x+1/2, -y+1/2, z'
'-x+1/2, y+1/2, -z'
'x+1/2, -y+1/2, -z'
'z+1/2, x+1/2, y'
'z+1/2, -x+1/2, -y'
'-z+1/2, -x+1/2, y'
'-z+1/2, x+1/2, -y'
'y+1/2, z+1/2, x'
'-y+1/2, z+1/2, -x'
'y+1/2, -z+1/2, -x'
'-y+1/2, -z+1/2, x'
'y+1/2, x+1/2, -z'
'-y+1/2, -x+1/2, -z'
'y+1/2, -x+1/2, z'
'-y+1/2, x+1/2, z'
'x+1/2, z+1/2, -y'
'-x+1/2, z+1/2, y'
'-x+1/2, -z+1/2, -y'
'x+1/2, -z+1/2, y'
'z+1/2, y+1/2, -x'
'z+1/2, -y+1/2, x'
'-z+1/2, y+1/2, x'
'-z+1/2, -y+1/2, -x'
'-x, -y, -z'
'x, y, -z'
'x, -y, z'
'-x, y, z'
'-z, -x, -y'
'-z, x, y'
'z, x, -y'
'z, -x, y'
'-y, -z, -x'
'y, -z, x'
'-y, z, x'
'y, z, -x'
'-y, -x, z'
'y, x, z'
'-y, x, -z'
'y, -x, -z'
'-x, -z, y'
'x, -z, -y'
'x, z, y'
'-x, z, -y'
'-z, -y, x'
'-z, y, -x'
'z, -y, -x'
'z, y, x'
'-x, -y+1/2, -z+1/2'
'x, y+1/2, -z+1/2'
'x, -y+1/2, z+1/2'
'-x, y+1/2, z+1/2'
'-z, -x+1/2, -y+1/2'
'-z, x+1/2, y+1/2'
'z, x+1/2, -y+1/2'
'z, -x+1/2, y+1/2'
'-y, -z+1/2, -x+1/2'
'y, -z+1/2, x+1/2'
'-y, z+1/2, x+1/2'
'y, z+1/2, -x+1/2'
'-y, -x+1/2, z+1/2'
'y, x+1/2, z+1/2'
'-y, x+1/2, -z+1/2'
'y, -x+1/2, -z+1/2'
'-x, -z+1/2, y+1/2'
'x, -z+1/2, -y+1/2'
'x, z+1/2, y+1/2'
'-x, z+1/2, -y+1/2'
'-z, -y+1/2, x+1/2'
'-z, y+1/2, -x+1/2'
'z, -y+1/2, -x+1/2'
'z, y+1/2, x+1/2'
'-x+1/2, -y, -z+1/2'
'x+1/2, y, -z+1/2'
'x+1/2, -y, z+1/2'
'-x+1/2, y, z+1/2'
'-z+1/2, -x, -y+1/2'
'-z+1/2, x, y+1/2'
'z+1/2, x, -y+1/2'
'z+1/2, -x, y+1/2'
'-y+1/2, -z, -x+1/2'
'y+1/2, -z, x+1/2'
'-y+1/2, z, x+1/2'
'y+1/2, z, -x+1/2'
'-y+1/2, -x, z+1/2'
'y+1/2, x, z+1/2'
'-y+1/2, x, -z+1/2'
'y+1/2, -x, -z+1/2'
'-x+1/2, -z, y+1/2'
'x+1/2, -z, -y+1/2'
'x+1/2, z, y+1/2'
'-x+1/2, z, -y+1/2'
'-z+1/2, -y, x+1/2'
'-z+1/2, y, -x+1/2'
'z+1/2, -y, -x+1/2'
'z+1/2, y, x+1/2'
'-x+1/2, -y+1/2, -z'
'x+1/2, y+1/2, -z'
'x+1/2, -y+1/2, z'
'-x+1/2, y+1/2, z'
'-z+1/2, -x+1/2, -y'
'-z+1/2, x+1/2, y'
'z+1/2, x+1/2, -y'
'z+1/2, -x+1/2, y'
'-y+1/2, -z+1/2, -x'
'y+1/2, -z+1/2, x'
'-y+1/2, z+1/2, x'
'y+1/2, z+1/2, -x'
'-y+1/2, -x+1/2, z'
'y+1/2, x+1/2, z'
'-y+1/2, x+1/2, -z'
'y+1/2, -x+1/2, -z'
'-x+1/2, -z+1/2, y'
'x+1/2, -z+1/2, -y'
'x+1/2, z+1/2, y'
'-x+1/2, z+1/2, -y'
'-z+1/2, -y+1/2, x'
'-z+1/2, y+1/2, -x'
'z+1/2, -y+1/2, -x'
'z+1/2, y+1/2, x'

loop_
_atom_site_label
_atom_site_type_symbol
_atom_site_fract_x
_atom_site_fract_y
_atom_site_fract_z
_atom_site_U_iso_or_equiv
_atom_site_adp_type
_atom_site_occupancy
_atom_site_symmetry_multiplicity
_atom_site_calc_flag
_atom_site_refinement_flags
Cu1 Cu 0.30697(4) 0.13784(3) 0.13784(3) 0.1051(9) Uani 1 2 d S
Cu2 Cu 0.22831(3) 0.22831(3) 0.0000 0.0521(6) Uani 1 4 d S
O1C O 0.3378(2) 0.1622(2) 0.1622(2) 0.113(5) Uani 1 6 d S
O1S1 O 0.2850(18) 0.1053(8) 0.1053(8) 0.23(3) Uani 0.50 2 d SP
O1S2 O 0.2671(14) 0.1197(8) 0.1197(8) 0.23(3) Uani 0.50 2 d SP
O2S O 0.19235(15) 0.19235(15) 0.0000 0.104(4) Uani 1 4 d S
O1 O 0.25449(11) 0.20877(11) 0.03293(11) 0.0687(15) Uani 1 1 d .
N1 N 0.30716(14) 0.17067(14) 0.10606(14) 0.078(2) Uani 1 1 d .
C1 C 0.28695(19) 0.17787(19) 0.08351(17) 0.077(2) Uani 1 1 d .
H1 H 0.2693 0.1660 0.0786 0.093 Uiso 1 1 calc R
C2 C 0.29529(17) 0.20471(17) 0.0684(2) 0.062(3) Uani 1 2 d S
C3 C 0.27944(18) 0.22056(18) 0.0430(3) 0.061(3) Uani 1 2 d S

loop_
_atom_site_aniso_label
_atom_site_aniso_U_11
_atom_site_aniso_U_22
_atom_site_aniso_U_33
_atom_site_aniso_U_23
_atom_site_aniso_U_13
_atom_site_aniso_U_12
Cu1 0.1135(15) 0.1010(10) 0.1010(10) 0.0517(10) -0.0537(8) -0.0537(8)
Cu2 0.0563(8) 0.0563(8) 0.0437(11) 0.000 0.000 -0.0126(9)
O1C 0.113(5) 0.113(5) 0.113(5) 0.042(7) -0.042(7) -0.042(7)
O1S1 0.41(7) 0.14(3) 0.14(3) 0.12(3) -0.13(3) -0.13(3)
O1S2 0.38(7) 0.16(3) 0.16(3) 0.15(3) -0.19(4) -0.19(4)
O2S 0.092(6) 0.092(6) 0.129(10) 0.000 0.000 -0.068(7)
O1 0.075(4) 0.063(3) 0.067(3) 0.015(3) -0.006(3) -0.014(3)
N1 0.084(5) 0.071(4) 0.079(5) 0.027(4) -0.028(4) -0.027(3)
C1 0.081(6) 0.090(6) 0.061(5) 0.020(5) -0.025(5) -0.025(5)
C2 0.072(5) 0.072(5) 0.043(7) 0.015(4) -0.015(4) 0.000(6)
C3 0.057(4) 0.057(4) 0.069(8) 0.001(5) -0.001(5) -0.024(6)

loop_
_atom_type_symbol
_atom_type_description
_atom_type_scat_dispersion_real
_atom_type_scat_dispersion_imag
_atom_type_scat_source
C C 0.0033 0.0016 'International Tables Vol C Tables 4.2.6.8 and 6.1.1.4'
H H 0.0000 0.0000 'International Tables Vol C Tables 4.2.6.8 and 6.1.1.4'
N N 0.0061 0.0033 'International Tables Vol C Tables 4.2.6.8 and 6.1.1.4'
O O 0.0106 0.0060 'International Tables Vol C Tables 4.2.6.8 and 6.1.1.4'
Cu Cu 0.3201 1.2651 'International Tables Vol C Tables 4.2.6.8 and 6.1.1.4'

loop_
_geom_angle_atom_site_label_1
_geom_angle_atom_site_label_2
_geom_angle_atom_site_label_3
_geom_angle
_geom_angle_site_symmetry_1
_geom_angle_site_symmetry_3
N1 Cu1 N1 178.1(4) 115 .
N1 Cu1 O1C 89.15(16) 115 .
N1 Cu1 O1C 89.15(16) . .
N1 Cu1 O1S2 90.70(17) 115 .
N1 Cu1 O1S2 90.70(17) . .
O1C Cu1 O1S2 164.7(18) . .
N1 Cu1 O1S1 90.94(17) 115 .
N1 Cu1 O1S1 90.94(17) . .
O1C Cu1 O1S1 164(2) . .
O1S2 Cu1 O1S1 32(3) . .
O1 Cu2 O1 90.5(3) 98 .
O1 Cu2 O1 168.4(3) 98 110
O1 Cu2 O1 88.4(3) . 110
O1 Cu2 O1 88.4(3) 98 13
O1 Cu2 O1 168.4(3) . 13
O1 Cu2 O1 90.5(3) 110 13
O1 Cu2 O2S 95.80(14) 98 .
O1 Cu2 O2S 95.80(14) . .
O1 Cu2 O2S 95.80(14) 110 .
O1 Cu2 O2S 95.80(14) 13 .
O1 Cu2 Cu2 84.20(14) 98 169
O1 Cu2 Cu2 84.20(14) . 169
O1 Cu2 Cu2 84.20(14) 110 169
O1 Cu2 Cu2 84.20(14) 13 169
O2S Cu2 Cu2 180.0(2) . 169
Cu1 O1C Cu1 115.2(3) 58 .
Cu1 O1C Cu1 115.2(3) 58 79
Cu1 O1C Cu1 115.2(3) . 79
O1S2 O1S1 Cu1 67(4) . .
O1S1 O1S2 Cu1 82(6) . .
C3 O1 Cu2 123.6(6) . .
C1 N1 N1 107.2(4) . 181
C1 N1 Cu1 131.9(5) . .
N1 N1 Cu1 120.73(16) 181 .
N1 C1 C2 111.6(7) . .
N1 C1 H1 124.2 . .
C2 C1 H1 124.2 . .
C1 C2 C1 102.5(9) 181 .
C1 C2 C3 128.8(4) 181 .
C1 C2 C3 128.8(4) . .
O1 C3 O1 124.4(10) . 181
O1 C3 C2 117.8(5) . .
O1 C3 C2 117.8(5) 181 .

loop_
_geom_bond_atom_site_label_1
_geom_bond_atom_site_label_2
_geom_bond_distance
_geom_bond_site_symmetry_2
Cu1 N1 1.947(6) 115
Cu1 N1 1.947(6) .
Cu1 O1C 1.969(4) .
Cu1 O1S2 2.02(5) .
Cu1 O1S1 2.18(5) .
Cu2 O1 1.976(5) 98
Cu2 O1 1.976(5) .
Cu2 O1 1.976(5) 110
Cu2 O1 1.976(5) 13
Cu2 O2S 2.167(9) .
Cu2 Cu2 2.614(3) 169
O1C Cu1 1.969(4) 58
O1C Cu1 1.969(4) 79
O1S1 O1S2 1.16(11) .
O1 C3 1.252(6) .
N1 C1 1.326(8) .
N1 N1 1.336(10) 181
C1 C2 1.359(9) .
C1 H1 0.9300 .
C2 C1 1.359(9) 181
C2 C3 1.444(13) .
C3 O1 1.252(6) 181

loop_
_geom_torsion_atom_site_label_1
_geom_torsion_atom_site_label_2
_geom_torsion_atom_site_label_3
_geom_torsion_atom_site_label_4
_geom_torsion
_geom_torsion_site_symmetry_1
_geom_torsion_site_symmetry_4
N1 Cu1 O1C Cu1 21.5(7) 115 58
N1 Cu1 O1C Cu1 -159.4(7) . 58
O1S2 Cu1 O1C Cu1 111.0(7) . 58
O1S1 Cu1 O1C Cu1 -69.0(7) . 58
N1 Cu1 O1C Cu1 159.4(7) 115 79
N1 Cu1 O1C Cu1 -21.5(7) . 79
O1S2 Cu1 O1C Cu1 -111.0(7) . 79
O1S1 Cu1 O1C Cu1 69.0(7) . 79
N1 Cu1 O1S1 O1S2 89.8(2) 115 .
N1 Cu1 O1S1 O1S2 -89.8(2) . .
O1C Cu1 O1S1 O1S2 180.000(6) . .
N1 Cu1 O1S2 O1S1 -90.7(2) 115 .
N1 Cu1 O1S2 O1S1 90.7(2) . .
O1C Cu1 O1S2 O1S1 180.000(9) . .
O1 Cu2 O1 C3 85.1(7) 98 .
O1 Cu2 O1 C3 -83.4(7) 110 .
O1 Cu2 O1 C3 1.0(7) 13 .
O2S Cu2 O1 C3 -179.0(7) . .
Cu2 Cu2 O1 C3 1.0(7) 169 .
N1 Cu1 N1 C1 -133(12) 115 .
O1C Cu1 N1 C1 -160.8(9) . .
O1S2 Cu1 N1 C1 3.9(19) . .
O1S1 Cu1 N1 C1 36(2) . .
N1 Cu1 N1 N1 41(12) 115 181
O1C Cu1 N1 N1 13.2(5) . 181
O1S2 Cu1 N1 N1 177.8(17) . 181
O1S1 Cu1 N1 N1 -150.4(19) . 181
N1 N1 C1 C2 -0.2(8) 181 .
Cu1 N1 C1 C2 174.4(7) . .
N1 C1 C2 C1 0.2(13) . 181
N1 C1 C2 C3 -179.1(10) . .
Cu2 O1 C3 O1 -2.1(14) . 181
Cu2 O1 C3 C2 176.4(6) . .
C1 C2 C3 O1 -178.9(10) 181 .
C1 C2 C3 O1 0.3(16) . .
C1 C2 C3 O1 -0.3(16) 181 181
C1 C2 C3 O1 178.9(10) . 181
